data_4339249
loop_
_publ_author_name
'Knope, Karah E.'
'Cahill, Christopher L.'

_publ_section_title
;
 Hydrothermal synthesis of a novel uranium oxalate/glycolate via in-situ
 ligand formation.
;
_journal_issue 16
_journal_name_full 'Inorganic chemistry'
_journal_page_first 6607
_journal_page_last 6612
_journal_paper_doi 10.1021/ic700700e
_journal_volume 46
_journal_year 2007
_chemical_formula_moiety ' C3 H2 O10 U2, C8 H20 N '
_chemical_formula_sum 'C11 H22 N O10 U2'
_chemical_formula_weight 804.36
_chemical_name_systematic
;
 ?
;
_space_group_IT_number 14
_symmetry_cell_setting monoclinic
_symmetry_space_group_name_Hall '-P 2yn'
_symmetry_space_group_name_H-M 'P 1 21/n 1'
_atom_sites_solution_hydrogens geom
_atom_sites_solution_primary direct
_atom_sites_solution_secondary difmap
_audit_creation_method SHELXL-97
_cell_angle_alpha 90.00
_cell_angle_beta 96.006(2)
_cell_angle_gamma 90.00
_cell_formula_units_Z 4
_cell_length_a 7.9230(8)
_cell_length_b 13.3793(13)
_cell_length_c 17.4141(18)
_cell_measurement_reflns_used 5228
_cell_measurement_temperature 295(2)
_cell_measurement_theta_max 30.35
_cell_measurement_theta_min 1.92
_cell_volume 1835.8(3)
_computing_cell_refinement ' SAINT (Bruker-AXS) '
_computing_data_collection ' SMART V5.05 (Bruker-AXS) '
_computing_data_reduction ' SAINT (Bruker-AXS) '
_computing_molecular_graphics ' SHELXL-97 (Sheldrick, 1997) '
_computing_publication_material ' WINGX (Farrugia, 1998) '
_computing_structure_refinement ' SHELXL-97 (Sheldrick, 1997) '
_computing_structure_solution ' SHELXS-97 (Sheldrick, 1990) '
_diffrn_ambient_temperature 295(2)
_diffrn_measured_fraction_theta_full 0.999
_diffrn_measured_fraction_theta_max 0.947
_diffrn_measurement_device_type 'Bruker Apex CCD II'
_diffrn_measurement_method 'omega and phi scans'
_diffrn_radiation_monochromator graphite
_diffrn_radiation_source 'fine-focus sealed tube'
_diffrn_radiation_type MoK\a
_diffrn_radiation_wavelength 0.71073
_diffrn_reflns_av_R_equivalents 0.0357
_diffrn_reflns_av_sigmaI/netI 0.0246
_diffrn_reflns_limit_h_max 11
_diffrn_reflns_limit_h_min -9
_diffrn_reflns_limit_k_max 19
_diffrn_reflns_limit_k_min -18
_diffrn_reflns_limit_l_max 24
_diffrn_reflns_limit_l_min -24
_diffrn_reflns_number 35659
_diffrn_reflns_theta_full 25.00
_diffrn_reflns_theta_max 30.35
_diffrn_reflns_theta_min 1.92
_exptl_absorpt_coefficient_mu 17.667
_exptl_absorpt_correction_T_max 0.702
_exptl_absorpt_correction_T_min 0.535
_exptl_absorpt_correction_type empirical
_exptl_absorpt_process_details SADABS
_exptl_crystal_colour yellow-orange
_exptl_crystal_density_diffrn 2.910
_exptl_crystal_density_method 'not measured'
_exptl_crystal_description plate
_exptl_crystal_F_000 1436
_exptl_crystal_size_max 0.06
_exptl_crystal_size_mid 0.03
_exptl_crystal_size_min 0.02
_refine_diff_density_max 1.878
_refine_diff_density_min -1.275
_refine_diff_density_rms 0.211
_refine_ls_extinction_method none
_refine_ls_goodness_of_fit_ref 1.054
_refine_ls_hydrogen_treatment constr
_refine_ls_matrix_type full
_refine_ls_number_parameters 217
_refine_ls_number_reflns 5228
_refine_ls_number_restraints 0
_refine_ls_restrained_S_all 1.054
_refine_ls_R_factor_all 0.0291
_refine_ls_R_factor_gt 0.0227
_refine_ls_shift/su_max 0.001
_refine_ls_shift/su_mean 0.000
_refine_ls_structure_factor_coef Fsqd
_refine_ls_weighting_details 'calc w=1/[\s^2^(Fo^2^)+(0.0236P)^2^+3.2533P] where P=(Fo^2^+2Fc^2^)/3'
_refine_ls_weighting_scheme calc
_refine_ls_wR_factor_gt 0.0475
_refine_ls_wR_factor_ref 0.0498
_reflns_number_gt 4602
_reflns_number_total 5228
_reflns_threshold_expression >2sigma(I)
_cod_data_source_file ic700700e-file003.cif
_cod_data_source_block p21onn
_cod_original_sg_symbol_H-M 'P 21/n'
_cod_database_code 4339249

loop_
_symmetry_equiv_pos_as_xyz
'x, y, z'
'-x+1/2, y+1/2, -z+1/2'
'-x, -y, -z'
'x-1/2, -y-1/2, z-1/2'

loop_
_atom_site_label
_atom_site_type_symbol
_atom_site_fract_x
_atom_site_fract_y
_atom_site_fract_z
_atom_site_U_iso_or_equiv
_atom_site_adp_type
_atom_site_occupancy
_atom_site_symmetry_multiplicity
_atom_site_calc_flag
_atom_site_refinement_flags
U1 U 0.476178(17) 0.261968(10) 0.015857(9) 0.01543(4) Uani 1 1 d .
U2 U 0.727174(17) 0.026322(10) -0.001614(8) 0.01475(4) Uani 1 1 d .
O9 O 0.7682(4) 0.0160(2) 0.10058(18) 0.0277(7) Uani 1 1 d .
O10 O 0.9652(3) -0.0980(2) -0.00898(18) 0.0238(6) Uani 1 1 d .
O8 O 0.7111(4) 0.0380(2) -0.10428(18) 0.0276(7) Uani 1 1 d .
O2 O 0.5351(4) 0.2711(2) 0.11710(18) 0.0275(7) Uani 1 1 d .
O1 O 0.4156(4) 0.2640(2) -0.0850(2) 0.0334(8) Uani 1 1 d .
O3 O 0.3268(4) 0.4258(2) 0.0167(2) 0.0331(8) Uani 1 1 d .
O4 O 0.6552(4) 0.4094(2) -0.0039(2) 0.0325(8) Uani 1 1 d .
C1 C 0.9458(5) -0.1872(3) -0.0333(2) 0.0181(8) Uani 1 1 d .
O6 O 0.7522(3) 0.2040(2) 0.00680(17) 0.0191(6) Uani 1 1 d .
O7 O 0.4683(3) 0.0960(2) 0.01030(17) 0.0210(6) Uani 1 1 d .
O5 O 0.1949(4) 0.2285(2) 0.0483(2) 0.0309(8) Uani 1 1 d .
N1 N 0.4532(5) 0.1074(3) 0.2988(2) 0.0324(9) Uani 1 1 d .
C7 C 0.3030(6) 0.1401(4) 0.2432(3) 0.0385(12) Uani 1 1 d .
H7A H 0.3407 0.1922 0.2101 0.046 Uiso 1 1 calc R
H7B H 0.2664 0.0838 0.2105 0.046 Uiso 1 1 calc R
C11 C 0.5894(7) 0.0732(4) 0.2492(3) 0.0374(12) Uani 1 1 d .
H11A H 0.5405 0.0231 0.2132 0.045 Uiso 1 1 calc R
H11B H 0.6218 0.1297 0.2191 0.045 Uiso 1 1 calc R
C9 C 0.5154(7) 0.1927(4) 0.3511(3) 0.0418(13) Uani 1 1 d .
H9A H 0.6117 0.1693 0.3854 0.050 Uiso 1 1 calc R
H9B H 0.4262 0.2100 0.3829 0.050 Uiso 1 1 calc R
C5 C 0.4040(9) 0.0237(5) 0.3509(3) 0.0492(15) Uani 1 1 d .
H5A H 0.5034 0.0045 0.3850 0.059 Uiso 1 1 calc R
H5B H 0.3202 0.0490 0.3828 0.059 Uiso 1 1 calc R
C10 C 0.5683(9) 0.2872(5) 0.3110(4) 0.0590(18) Uani 1 1 d .
H10A H 0.6054 0.3366 0.3491 0.088 Uiso 1 1 calc R
H10B H 0.4733 0.3127 0.2780 0.088 Uiso 1 1 calc R
H10C H 0.6593 0.2719 0.2807 0.088 Uiso 1 1 calc R
C12 C 0.7482(9) 0.0300(5) 0.2928(4) 0.0594(18) Uani 1 1 d .
H12A H 0.8261 0.0106 0.2568 0.089 Uiso 1 1 calc R
H12B H 0.7188 -0.0274 0.3216 0.089 Uiso 1 1 calc R
H12C H 0.8003 0.0794 0.3275 0.089 Uiso 1 1 calc R
C8 C 0.1523(8) 0.1788(6) 0.2806(4) 0.066(2) Uani 1 1 d .
H8A H 0.0641 0.1979 0.2413 0.099 Uiso 1 1 calc R
H8B H 0.1860 0.2357 0.3121 0.099 Uiso 1 1 calc R
H8C H 0.1110 0.1272 0.3121 0.099 Uiso 1 1 calc R
C6 C 0.3332(12) -0.0678(5) 0.3090(4) 0.081(3) Uani 1 1 d .
H6A H 0.3068 -0.1172 0.3458 0.121 Uiso 1 1 calc R
H6B H 0.4157 -0.0942 0.2778 0.121 Uiso 1 1 calc R
H6C H 0.2320 -0.0503 0.2766 0.121 Uiso 1 1 calc R
C3 C 0.4060(5) 0.5045(3) 0.0055(3) 0.0250(9) Uani 1 1 d .
C2 C 1.1028(5) -0.2445(3) -0.0483(3) 0.0219(9) Uani 1 1 d .
H2A H 1.0905 -0.3138 -0.0335 0.026 Uiso 1 1 calc R
H2B H 1.1157 -0.2428 -0.1031 0.026 Uiso 1 1 calc R

loop_
_atom_site_aniso_label
_atom_site_aniso_U_11
_atom_site_aniso_U_22
_atom_site_aniso_U_33
_atom_site_aniso_U_23
_atom_site_aniso_U_13
_atom_site_aniso_U_12
U1 0.01069(7) 0.00707(7) 0.02863(8) 0.00004(5) 0.00253(5) 0.00033(5)
U2 0.00964(7) 0.00879(7) 0.02602(8) -0.00200(5) 0.00274(5) 0.00017(5)
O9 0.0262(17) 0.0271(17) 0.0296(17) -0.0001(13) 0.0016(13) 0.0038(13)
O10 0.0141(14) 0.0145(14) 0.0429(19) -0.0043(12) 0.0041(12) 0.0021(11)
O8 0.0280(17) 0.0273(17) 0.0270(17) -0.0014(12) 0.0012(13) -0.0034(13)
O2 0.0299(18) 0.0254(16) 0.0271(17) -0.0030(12) 0.0028(13) -0.0015(13)
O1 0.0320(19) 0.0324(18) 0.0342(19) 0.0043(14) -0.0045(15) 0.0038(14)
O3 0.0218(16) 0.0109(14) 0.069(2) 0.0020(14) 0.0170(15) 0.0002(12)
O4 0.0177(15) 0.0101(13) 0.072(2) 0.0066(14) 0.0136(15) 0.0052(12)
C1 0.0135(18) 0.0125(18) 0.029(2) -0.0029(15) 0.0045(15) -0.0024(14)
O6 0.0074(12) 0.0117(13) 0.0379(17) -0.0029(11) 0.0009(11) -0.0014(10)
O7 0.0105(13) 0.0093(13) 0.0436(18) -0.0027(11) 0.0046(12) -0.0010(10)
O5 0.0125(14) 0.0207(15) 0.061(2) -0.0072(14) 0.0103(14) -0.0031(12)
N1 0.033(2) 0.038(2) 0.027(2) -0.0023(17) 0.0054(16) -0.0086(18)
C7 0.037(3) 0.048(3) 0.031(3) -0.004(2) 0.002(2) -0.006(2)
C11 0.039(3) 0.043(3) 0.032(3) -0.002(2) 0.010(2) -0.004(2)
C9 0.045(3) 0.048(3) 0.032(3) -0.012(2) 0.000(2) -0.003(3)
C5 0.060(4) 0.054(4) 0.035(3) 0.007(3) 0.012(3) -0.012(3)
C10 0.077(5) 0.042(3) 0.053(4) -0.007(3) -0.013(3) -0.013(3)
C12 0.049(4) 0.072(5) 0.056(4) -0.006(3) 0.003(3) 0.005(3)
C8 0.043(4) 0.092(6) 0.065(5) 0.001(4) 0.011(3) 0.001(4)
C6 0.122(7) 0.054(4) 0.067(5) 0.013(4) 0.015(5) -0.041(5)
C3 0.021(2) 0.0121(18) 0.043(3) 0.0019(17) 0.0087(19) -0.0011(16)
C2 0.0098(18) 0.0160(19) 0.039(3) -0.0088(16) 0.0003(16) -0.0021(14)

loop_
_atom_type_symbol
_atom_type_description
_atom_type_scat_dispersion_real
_atom_type_scat_dispersion_imag
_atom_type_scat_source
C C 0.0033 0.0016 'International Tables Vol C Tables 4.2.6.8 and 6.1.1.4'
N N 0.0061 0.0033 'International Tables Vol C Tables 4.2.6.8 and 6.1.1.4'
O O 0.0106 0.0060 'International Tables Vol C Tables 4.2.6.8 and 6.1.1.4'
U U -9.6767 9.6646 'International Tables Vol C Tables 4.2.6.8 and 6.1.1.4'
H H 0.0000 0.0000 'International Tables Vol C Tables 4.2.6.8 and 6.1.1.4'

loop_
_geom_angle_atom_site_label_1
_geom_angle_atom_site_label_2
_geom_angle_atom_site_label_3
_geom_angle
_geom_angle_site_symmetry_1
_geom_angle_site_symmetry_3
O1 U1 O2 175.13(15) . .
O1 U1 O7 88.22(13) . .
O2 U1 O7 96.62(12) . .
O1 U1 O6 95.55(14) . .
O2 U1 O6 86.54(13) . .
O7 U1 O6 71.83(9) . .
O1 U1 O5 94.25(15) . .
O2 U1 O5 86.18(14) . .
O7 U1 O5 78.54(10) . .
O6 U1 O5 148.39(10) . .
O1 U1 O4 87.13(14) . .
O2 U1 O4 89.30(13) . .
O7 U1 O4 143.52(10) . .
O6 U1 O4 72.66(9) . .
O5 U1 O4 137.89(10) . .
O1 U1 O3 84.97(14) . .
O2 U1 O3 90.53(13) . .
O7 U1 O3 150.18(10) . .
O6 U1 O3 137.70(10) . .
O5 U1 O3 73.09(10) . .
O4 U1 O3 65.11(10) . .
O1 U1 U2 91.36(11) . .
O2 U1 U2 92.98(10) . .
O7 U1 U2 34.00(7) . .
O6 U1 U2 37.84(7) . .
O5 U1 U2 112.04(7) . .
O4 U1 U2 109.99(7) . .
O3 U1 U2 173.96(7) . .
O9 U2 O8 173.58(14) . .
O9 U2 O7 93.62(13) . 3_655
O8 U2 O7 91.12(12) . 3_655
O9 U2 O7 90.74(13) . .
O8 U2 O7 94.86(13) . .
O7 U2 O7 71.60(11) 3_655 .
O9 U2 O6 90.61(12) . .
O8 U2 O6 88.37(12) . .
O7 U2 O6 141.37(9) 3_655 .
O7 U2 O6 69.96(9) . .
O9 U2 O10 86.58(12) . .
O8 U2 O10 88.97(13) . .
O7 U2 O10 91.71(9) 3_655 .
O7 U2 O10 162.91(9) . .
O6 U2 O10 126.89(9) . .
O9 U2 O10 83.46(13) . 3_755
O8 U2 O10 90.40(12) . 3_755
O7 U2 O10 154.81(9) 3_655 3_755
O7 U2 O10 133.27(9) . 3_755
O6 U2 O10 63.81(9) . 3_755
O10 U2 O10 63.18(11) . 3_755
O9 U2 U2 92.67(10) . 3_655
O8 U2 U2 93.70(10) . 3_655
O7 U2 U2 36.12(7) 3_655 3_655
O7 U2 U2 35.49(7) . 3_655
O6 U2 U2 105.37(6) . 3_655
O10 U2 U2 127.74(6) . 3_655
O10 U2 U2 168.34(6) 3_755 3_655
O9 U2 U1 91.56(10) . .
O8 U2 U1 91.43(10) . .
O7 U2 U1 104.47(7) 3_655 .
O7 U2 U1 33.00(7) . .
O6 U2 U1 36.98(6) . .
O10 U2 U1 163.80(6) . .
O10 U2 U1 100.63(6) 3_755 .
U2 U2 U1 68.400(7) 3_655 .
C1 O10 U2 124.8(2) . .
C1 O10 U2 116.7(2) . 3_755
U2 O10 U2 116.82(11) . 3_755
C3 O3 U1 119.6(3) . .
C3 O4 U1 120.8(3) 3_665 .
O5 C1 O10 124.1(4) 3_655 .
O5 C1 C2 118.3(3) 3_655 .
O10 C1 C2 117.6(3) . .
C2 O6 U1 123.9(2) 3_755 .
C2 O6 U2 118.4(2) 3_755 .
U1 O6 U2 105.18(10) . .
U1 O7 U2 138.28(12) . 3_655
U1 O7 U2 113.00(11) . .
U2 O7 U2 108.40(11) 3_655 .
C1 O5 U1 150.0(3) 3_655 .
C9 N1 C5 106.6(4) . .
C9 N1 C7 110.6(4) . .
C5 N1 C7 111.2(4) . .
C9 N1 C11 111.3(4) . .
C5 N1 C11 111.0(4) . .
C7 N1 C11 106.2(4) . .
C8 C7 N1 115.2(5) . .
C8 C7 H7A 108.5 . .
N1 C7 H7A 108.5 . .
C8 C7 H7B 108.5 . .
N1 C7 H7B 108.5 . .
H7A C7 H7B 107.5 . .
C12 C11 N1 115.6(5) . .
C12 C11 H11A 108.4 . .
N1 C11 H11A 108.4 . .
C12 C11 H11B 108.4 . .
N1 C11 H11B 108.4 . .
H11A C11 H11B 107.4 . .
N1 C9 C10 116.0(4) . .
N1 C9 H9A 108.3 . .
C10 C9 H9A 108.3 . .
N1 C9 H9B 108.3 . .
C10 C9 H9B 108.3 . .
H9A C9 H9B 107.4 . .
C6 C5 N1 114.6(5) . .
C6 C5 H5A 108.6 . .
N1 C5 H5A 108.6 . .
C6 C5 H5B 108.6 . .
N1 C5 H5B 108.6 . .
H5A C5 H5B 107.6 . .
C9 C10 H10A 109.5 . .
C9 C10 H10B 109.5 . .
H10A C10 H10B 109.5 . .
C9 C10 H10C 109.5 . .
H10A C10 H10C 109.5 . .
H10B C10 H10C 109.5 . .
C11 C12 H12A 109.5 . .
C11 C12 H12B 109.5 . .
H12A C12 H12B 109.5 . .
C11 C12 H12C 109.5 . .
H12A C12 H12C 109.5 . .
H12B C12 H12C 109.5 . .
C7 C8 H8A 109.5 . .
C7 C8 H8B 109.5 . .
H8A C8 H8B 109.5 . .
C7 C8 H8C 109.5 . .
H8A C8 H8C 109.5 . .
H8B C8 H8C 109.5 . .
C5 C6 H6A 109.5 . .
C5 C6 H6B 109.5 . .
H6A C6 H6B 109.5 . .
C5 C6 H6C 109.5 . .
H6A C6 H6C 109.5 . .
H6B C6 H6C 109.5 . .
O4 C3 O3 125.5(4) 3_665 .
O4 C3 C3 116.8(4) 3_665 3_665
O3 C3 C3 117.7(4) . 3_665
O6 C2 C1 111.1(3) 3_755 .
O6 C2 H2A 109.4 3_755 .
C1 C2 H2A 109.4 . .
O6 C2 H2B 109.4 3_755 .
C1 C2 H2B 109.4 . .
H2A C2 H2B 108.0 . .

loop_
_geom_bond_atom_site_label_1
_geom_bond_atom_site_label_2
_geom_bond_distance
_geom_bond_site_symmetry_2
U1 O1 1.771(3) .
U1 O2 1.780(3) .
U1 O7 2.223(3) .
U1 O6 2.341(3) .
U1 O5 2.398(3) .
U1 O4 2.474(3) .
U1 O3 2.491(3) .
U1 U2 3.7568(3) .
U2 O9 1.781(3) .
U2 O8 1.786(3) .
U2 O7 2.248(3) 3_655
U2 O7 2.282(3) .
U2 O6 2.388(3) .
U2 O10 2.528(3) .
U2 O10 2.607(3) 3_755
U2 U2 3.6743(4) 3_655
O10 C1 1.270(5) .
O10 U2 2.607(3) 3_755
O3 C3 1.252(5) .
O4 C3 1.249(5) 3_665
C1 O5 1.247(5) 3_655
C1 C2 1.507(5) .
O6 C2 1.402(4) 3_755
O7 U2 2.248(3) 3_655
O5 C1 1.247(5) 3_655
N1 C9 1.510(6) .
N1 C5 1.517(7) .
N1 C7 1.518(6) .
N1 C11 1.521(6) .
C7 C8 1.510(8) .
C7 H7A 0.9700 .
C7 H7B 0.9700 .
C11 C12 1.514(8) .
C11 H11A 0.9700 .
C11 H11B 0.9700 .
C9 C10 1.525(8) .
C9 H9A 0.9700 .
C9 H9B 0.9700 .
C5 C6 1.503(9) .
C5 H5A 0.9700 .
C5 H5B 0.9700 .
C10 H10A 0.9600 .
C10 H10B 0.9600 .
C10 H10C 0.9600 .
C12 H12A 0.9600 .
C12 H12B 0.9600 .
C12 H12C 0.9600 .
C8 H8A 0.9600 .
C8 H8B 0.9600 .
C8 H8C 0.9600 .
C6 H6A 0.9600 .
C6 H6B 0.9600 .
C6 H6C 0.9600 .
C3 O4 1.249(5) 3_665
C3 C3 1.526(8) 3_665
C2 O6 1.402(4) 3_755
C2 H2A 0.9700 .
C2 H2B 0.9700 .
